data_2205709
loop_
_publ_author_name
'Borkowski, Lauren A.'
'Cahill, Christopher L.'

_publ_section_title
;
 A novel uranium-containing coordination polymer:
 poly[dioxouranium(VI)-\m~4~-<i>n</i>-pentane-1,5-dicarboxylato]
;
_journal_issue 5
_journal_name_full 'Acta Crystallographica Section E'
_journal_page_first m816
_journal_page_last m817
_journal_paper_doi 10.1107/S1600536805009438
_journal_volume 61
_journal_year 2005
_chemical_formula_iupac '[U (C5 H6 O4) O2]'
_chemical_formula_moiety 'C5 H6 O6 U'
_chemical_formula_sum 'C5 H6 O6 U'
_chemical_formula_weight 400.13
_chemical_name_systematic
;
poly[dioxouranium(VI)-\m~4~-n-pentane-1,5-dicarboxylato]
;
_space_group_IT_number 14
_symmetry_cell_setting monoclinic
_symmetry_space_group_name_Hall '-P 2ybc'
_symmetry_space_group_name_H-M 'P 1 21/c 1'
_atom_sites_solution_hydrogens geom
_atom_sites_solution_primary direct
_atom_sites_solution_secondary difmap
_cell_angle_alpha 90.00
_cell_angle_beta 90.5000(10)
_cell_angle_gamma 90.00
_cell_formula_units_Z 4
_cell_length_a 6.0458(3)
_cell_length_b 9.3592(5)
_cell_length_c 14.0314(6)
_cell_measurement_reflns_used 2700
_cell_measurement_temperature 298(2)
_cell_measurement_theta_max 27.53
_cell_measurement_theta_min 2.62
_cell_volume 793.92(7)
_computing_cell_refinement 'SAINT-Plus (Bruker, 1998)'
_computing_data_collection 'SMART (Bruker, 1998)'
_computing_data_reduction SAINT-Plus
_computing_molecular_graphics 'CrystalMaker (CrystalMaker, 2003)'
_computing_publication_material 'WinGX (Farrugia, 1999)'
_computing_structure_refinement 'SHELXL97 (Sheldrick, 1997)'
_computing_structure_solution 'SIR92 (Altomare et al., 1993)'
_diffrn_ambient_temperature 298(2)
_diffrn_measured_fraction_theta_full 0.975
_diffrn_measured_fraction_theta_max 0.975
_diffrn_measurement_device_type 'Bruker APEX CCD'
_diffrn_measurement_method '\w and \f'
_diffrn_radiation_monochromator graphite
_diffrn_radiation_source 'fine-focus sealed tube'
_diffrn_radiation_type MoK\a
_diffrn_radiation_wavelength 0.71073
_diffrn_reflns_av_R_equivalents 0.0354
_diffrn_reflns_av_sigmaI/netI 0.0353
_diffrn_reflns_limit_h_max 6
_diffrn_reflns_limit_h_min -7
_diffrn_reflns_limit_k_max 11
_diffrn_reflns_limit_k_min -11
_diffrn_reflns_limit_l_max 12
_diffrn_reflns_limit_l_min -18
_diffrn_reflns_number 6142
_diffrn_reflns_theta_full 27.53
_diffrn_reflns_theta_max 27.53
_diffrn_reflns_theta_min 2.62
_exptl_absorpt_coefficient_mu 20.433
_exptl_absorpt_correction_T_max 0.665
_exptl_absorpt_correction_T_min 0.099
_exptl_absorpt_correction_type multi-scan
_exptl_absorpt_process_details '(SADABS; Sheldrick, 2002)'
_exptl_crystal_colour yellow
_exptl_crystal_density_diffrn 3.348
_exptl_crystal_density_method 'not measured'
_exptl_crystal_description plate
_exptl_crystal_F_000 704
_exptl_crystal_size_max 0.120
_exptl_crystal_size_mid 0.110
_exptl_crystal_size_min 0.020
_refine_diff_density_max 1.953
_refine_diff_density_min -1.245
_refine_ls_extinction_method none
_refine_ls_goodness_of_fit_ref 1.060
_refine_ls_hydrogen_treatment constr
_refine_ls_matrix_type full
_refine_ls_number_parameters 109
_refine_ls_number_reflns 1785
_refine_ls_number_restraints 0
_refine_ls_restrained_S_all 1.060
_refine_ls_R_factor_all 0.0315
_refine_ls_R_factor_gt 0.0267
_refine_ls_shift/su_max 0.001
_refine_ls_shift/su_mean 0.000
_refine_ls_structure_factor_coef Fsqd
_refine_ls_weighting_details 'calc w = 1/[\s^2^(Fo^2^)+(0.0296P)^2^+0.2377P] where P = (Fo^2^+2Fc^2^)/3'
_refine_ls_weighting_scheme calc
_refine_ls_wR_factor_gt 601
_refine_ls_wR_factor_ref 0.0622
_reflns_number_gt 1571
_reflns_number_total 1830
_reflns_threshold_expression I>2\s(I)
_cod_data_source_file fl6155.cif
_cod_data_source_block I
_cod_original_sg_symbol_H-M 'P 21/c'
_cod_database_code 2205709
_cod_database_fobs_code 2205709

loop_
_symmetry_equiv_pos_as_xyz
'x, y, z'
'-x, y+1/2, -z+1/2'
'-x, -y, -z'
'x, -y-1/2, z-1/2'

loop_
_atom_site_label
_atom_site_fract_x
_atom_site_fract_y
_atom_site_fract_z
_atom_site_U_iso_or_equiv
_atom_site_adp_type
_atom_site_calc_flag
_atom_site_refinement_flags
_atom_site_occupancy
_atom_site_type_symbol
U1 0.93360(3) 0.21799(2) 0.491671(14) 0.02524(9) Uani d . 1 U
O1 1.1686(9) 0.2329(5) 0.4212(4) 0.0436(12) Uani d . 1 O
O2 0.6972(8) 0.1974(5) 0.5613(4) 0.0405(11) Uani d . 1 O
O3 0.8829(7) -0.0286(4) 0.4216(3) 0.0327(10) Uani d . 1 O
O4 0.7255(8) 0.1485(4) 0.3475(3) 0.0397(11) Uani d . 1 O
O5 0.8124(8) 0.4345(5) 0.4372(3) 0.0447(13) Uani d . 1 O
O6 1.0937(8) 0.3522(4) 0.6145(3) 0.0402(11) Uani d . 1 O
C1 0.7668(9) 0.0188(6) 0.3502(4) 0.0271(13) Uani d . 1 C
C2 0.6960(9) -0.0846(6) 0.2751(4) 0.0277(13) Uani d . 1 C
H2A 0.6092 -0.1590 0.3051 0.033 Uiso calc R 1 H
H2B 0.8273 -0.1293 0.2493 0.033 Uiso calc R 1 H
C3 0.5612(10) -0.0230(7) 0.1926(4) 0.0331(14) Uani d . 1 C
H3A 0.5692 -0.0879 0.1388 0.040 Uiso calc R 1 H
H3B 0.6263 0.0672 0.1733 0.040 Uiso calc R 1 H
C4 0.3191(10) 0.0015(6) 0.2172(4) 0.0337(15) Uani d . 1 C
H4A 0.2599 -0.0823 0.2487 0.040 Uiso calc R 1 H
H4B 0.3060 0.0823 0.2600 0.040 Uiso calc R 1 H
C5 0.8095(10) 0.5304(6) 0.3742(4) 0.0278(13) Uani d . 1 C

loop_
_atom_site_aniso_label
_atom_site_aniso_U_11
_atom_site_aniso_U_22
_atom_site_aniso_U_33
_atom_site_aniso_U_12
_atom_site_aniso_U_13
_atom_site_aniso_U_23
U1 0.03415(15) 0.01817(13) 0.02318(14) -0.00397(8) -0.01215(9) 0.00191(8)
O1 0.049(3) 0.044(3) 0.038(3) -0.011(2) -0.003(2) 0.003(2)
O2 0.040(3) 0.043(3) 0.039(3) -0.006(2) -0.003(2) -0.005(2)
O3 0.045(3) 0.025(2) 0.028(2) -0.0024(18) -0.0196(19) 0.0004(17)
O4 0.060(3) 0.021(2) 0.038(2) 0.003(2) -0.027(2) -0.0032(19)
O5 0.064(3) 0.026(2) 0.044(3) -0.005(2) -0.035(2) 0.005(2)
O6 0.058(3) 0.021(2) 0.041(2) -0.010(2) -0.028(2) 0.0013(19)
C1 0.030(3) 0.027(3) 0.023(3) 0.002(2) -0.011(2) 0.002(2)
C2 0.032(3) 0.026(3) 0.025(3) 0.008(2) -0.016(2) -0.004(2)
C3 0.045(4) 0.034(3) 0.021(3) 0.004(3) -0.013(3) -0.002(2)
C4 0.039(4) 0.030(3) 0.032(3) 0.005(3) -0.014(3) 0.002(2)
C5 0.033(3) 0.021(3) 0.029(3) 0.003(2) -0.011(2) -0.003(2)

loop_
_atom_type_symbol
_atom_type_description
_atom_type_scat_dispersion_real
_atom_type_scat_dispersion_imag
_atom_type_scat_source
C C 0.0033 0.0016 'International Tables Vol C Tables 4.2.6.8 and 6.1.1.4'
H H 0.0000 0.0000 'International Tables Vol C Tables 4.2.6.8 and 6.1.1.4'
O O 0.0106 0.0060 'International Tables Vol C Tables 4.2.6.8 and 6.1.1.4'
U U -9.6767 9.6646 'International Tables Vol C Tables 4.2.6.8 and 6.1.1.4'

loop_
_geom_angle_atom_site_label_1
_geom_angle_atom_site_label_2
_geom_angle_atom_site_label_3
_geom_angle_site_symmetry_1
_geom_angle_site_symmetry_3
_geom_angle
_geom_angle_publ_flag
O1 U1 O2 . . 178.2(2) yes
O1 U1 O5 . . 90.0(2) ?
O2 U1 O5 . . 91.3(2) ?
O1 U1 O6 . . 92.3(2) ?
O2 U1 O6 . . 88.97(19) ?
O5 U1 O6 . . 84.25(14) ?
O1 U1 O3 . 3_756 88.3(2) ?
O2 U1 O3 . 3_756 90.68(19) ?
O5 U1 O3 . 3_756 164.72(13) ?
O6 U1 O3 . 3_756 80.65(13) ?
O1 U1 O4 . . 88.2(2) ?
O2 U1 O4 . . 90.90(19) ?
O5 U1 O4 . . 78.41(13) ?
O6 U1 O4 . . 162.65(14) ?
O3 U1 O4 3_756 . 116.70(13) ?
O1 U1 O3 . . 87.09(19) ?
O2 U1 O3 . . 91.14(18) ?
O5 U1 O3 . . 130.00(13) ?
O6 U1 O3 . . 145.73(13) ?
O3 U1 O3 3_756 . 65.09(13) yes
O4 U1 O3 . . 51.62(12) ?
O1 U1 C1 . . 86.8(2) ?
O2 U1 C1 . . 91.76(19) ?
O5 U1 C1 . . 103.45(14) ?
O6 U1 C1 . . 172.25(15) ?
O3 U1 C1 3_756 . 91.63(14) ?
O4 U1 C1 . . 25.08(13) ?
O3 U1 C1 . . 26.55(13) ?
C1 O3 U1 . 3_756 152.1(4) ?
C1 O3 U1 . . 92.9(3) ?
U1 O3 U1 3_756 . 114.91(13) yes
C1 O4 U1 . . 97.6(3) ?
C5 O5 U1 . . 150.4(5) ?
C5 O6 U1 3_766 . 138.9(4) ?
O4 C1 O3 . . 117.8(5) ?
O4 C1 C2 . . 123.9(5) ?
O3 C1 C2 . . 118.3(5) ?
O4 C1 U1 . . 57.3(3) ?
O3 C1 U1 . . 60.5(3) ?
C2 C1 U1 . . 176.3(4) ?
C1 C2 C3 . . 116.1(5) ?
C1 C2 H2A . . 108.3 ?
C3 C2 H2A . . 108.3 ?
C1 C2 H2B . . 108.3 ?
C3 C2 H2B . . 108.3 ?
H2A C2 H2B . . 107.4 ?
C2 C3 C4 . . 113.1(5) ?
C2 C3 H3A . . 109.0 ?
C4 C3 H3A . . 109.0 ?
C2 C3 H3B . . 109.0 ?
C4 C3 H3B . . 109.0 ?
H3A C3 H3B . . 107.8 ?
C5 C4 C3 2_645 . 108.7(5) ?
C5 C4 H4A 2_645 . 109.9 ?
C3 C4 H4A . . 109.9 ?
C5 C4 H4B 2_645 . 109.9 ?
C3 C4 H4B . . 109.9 ?
H4A C4 H4B . . 108.3 ?
O6 C5 O5 3_766 . 122.2(5) ?
O6 C5 C4 3_766 2_655 119.8(5) ?
O5 C5 C4 . 2_655 118.0(5) ?

loop_
_geom_bond_atom_site_label_1
_geom_bond_atom_site_label_2
_geom_bond_site_symmetry_2
_geom_bond_distance
_geom_bond_publ_flag
U1 O1 . 1.743(5) yes
U1 O2 . 1.749(5) yes
U1 O3 . 2.526(4) yes
U1 O3 3_756 2.414(4) yes
U1 O4 . 2.461(4) yes
U1 O5 . 2.284(4) yes
U1 O6 . 2.336(4) yes
U1 C1 . 2.898(5) ?
O3 C1 . 1.297(6) ?
O4 C1 . 1.239(7) ?
O5 C5 . 1.259(7) ?
O6 C5 3_766 1.255(7) ?
C1 C2 . 1.491(7) ?
C2 C3 . 1.524(7) ?
C2 H2A . 0.9700 ?
C2 H2B . 0.9700 ?
C3 C4 . 1.524(9) ?
C3 H3A . 0.9700 ?
C3 H3B . 0.9700 ?
C4 C5 2_645 1.518(7) ?
C4 H4A . 0.9700 ?
C4 H4B . 0.9700 ?
